data_7024584
loop_
_publ_author_name
'Mobin, Shaikh M.'
'Srivastava, Ashwini K.'
'Mathur, Pradeep'
'Lahiri, Goutam Kumar'

_publ_section_title
;
 Single-crystal to single-crystal transformations in discrete hydrated
 dimeric copper complexes.
;
_journal_issue 6
_journal_name_full 'Dalton transactions (Cambridge, England : 2003)'
_journal_page_first 1447
_journal_page_last 1449
_journal_paper_doi 10.1039/b918761h
_journal_volume 39
_journal_year 2010
_chemical_formula_sum 'C40 H52 Cu4 N4 O12'
_chemical_formula_weight 1035.02
_chemical_name_systematic
;
?
;
_space_group_IT_number 14
_symmetry_cell_setting monoclinic
_symmetry_space_group_name_Hall '-P 2ybc'
_symmetry_space_group_name_H-M 'P 1 21/c 1'
_atom_sites_solution_hydrogens geom
_atom_sites_solution_primary direct
_atom_sites_solution_secondary difmap
_audit_creation_method SHELXL-97
_cell_angle_alpha 90.00
_cell_angle_beta 96.56(2)
_cell_angle_gamma 90.00
_cell_formula_units_Z 2
_cell_length_a 11.698(3)
_cell_length_b 9.561(2)
_cell_length_c 18.893(5)
_cell_measurement_reflns_used 1476
_cell_measurement_temperature 150(2)
_cell_measurement_theta_max 32.3412
_cell_measurement_theta_min 2.8972
_cell_volume 2099.2(9)
_computing_cell_refinement 'CrysAlis RED, Oxford Diffraction Ltd.,'
_computing_data_collection 'CrysAlis CCD, Oxford Diffraction Ltd.,'
_computing_data_reduction 'CrysAlis RED, Oxford Diffraction Ltd.,'
_computing_molecular_graphics Ortep3
_computing_publication_material Shelx97
_computing_structure_refinement 'SHELXL-97 (Sheldrick, 1997)'
_computing_structure_solution 'SHELXS-97 (Sheldrick, 1997)'
_diffrn_ambient_temperature 150(2)
_diffrn_detector_area_resol_mean 15.9948
_diffrn_measured_fraction_theta_full 0.998
_diffrn_measured_fraction_theta_max 0.998
_diffrn_measurement_device_type 'OXFORD DIFFRACTION XCALIBUR-S'
_diffrn_measurement_method \w/q-scan
_diffrn_radiation_monochromator graphite
_diffrn_radiation_source 'Enhance (Mo) X-ray Source'
_diffrn_radiation_type MoK\a
_diffrn_radiation_wavelength 0.71073
_diffrn_reflns_av_R_equivalents 0.1298
_diffrn_reflns_av_sigmaI/netI 0.1731
_diffrn_reflns_limit_h_max 15
_diffrn_reflns_limit_h_min -15
_diffrn_reflns_limit_k_max 11
_diffrn_reflns_limit_k_min -12
_diffrn_reflns_limit_l_max 24
_diffrn_reflns_limit_l_min -24
_diffrn_reflns_number 19269
_diffrn_reflns_theta_full 25.00
_diffrn_reflns_theta_max 27.50
_diffrn_reflns_theta_min 2.89
_exptl_absorpt_coefficient_mu 2.066
_exptl_absorpt_correction_T_max 0.6593
_exptl_absorpt_correction_T_min 0.5955
_exptl_absorpt_correction_type multi-scan
_exptl_absorpt_process_details
;
CrysAlis RED, Oxford Diffraction Ltd.,
Version 1.171.31.7 (release 18-10-2006 CrysAlis171 .NET)
(compiled Oct 18 2006,16:28:17)
Empirical absorption correction using spherical harmonics,
implemented in SCALE3 ABSPACK scaling algorithm.
;
_exptl_crystal_colour green
_exptl_crystal_density_diffrn 1.637
_exptl_crystal_density_method 'not measured'
_exptl_crystal_description block
_exptl_crystal_F_000 1064
_exptl_crystal_size_max 0.28
_exptl_crystal_size_mid 0.24
_exptl_crystal_size_min 0.22
_refine_diff_density_max 0.466
_refine_diff_density_min -0.484
_refine_diff_density_rms 0.094
_refine_ls_extinction_method none
_refine_ls_goodness_of_fit_ref 0.712
_refine_ls_hydrogen_treatment constr
_refine_ls_matrix_type full
_refine_ls_number_parameters 293
_refine_ls_number_reflns 4822
_refine_ls_number_restraints 28
_refine_ls_restrained_S_all 0.710
_refine_ls_R_factor_all 0.1069
_refine_ls_R_factor_gt 0.0420
_refine_ls_shift/su_max 0.000
_refine_ls_shift/su_mean 0.000
_refine_ls_structure_factor_coef Fsqd
_refine_ls_weighting_details 'calc w=1/[\s^2^(Fo^2^)+(0.0146P)^2^+0.0000P] where P=(Fo^2^+2Fc^2^)/3'
_refine_ls_weighting_scheme calc
_refine_ls_wR_factor_gt 0.0552
_refine_ls_wR_factor_ref 0.0622
_reflns_number_gt 2356
_reflns_number_total 4822
_reflns_threshold_expression >2sigma(I)
_cod_data_source_file b918761h.txt
_cod_data_source_block 4-VAPOR
_cod_depositor_comments
;
The following automatic conversions were performed:

'_symmetry_cell_setting' value 'Monoclinic' changed to 'monoclinic'
according to /home/saulius/struct/CIF-dictionaries/cif_core.dic
dictionary named 'cif_core.dic' version 2.4.2 from 2011-04-26.

Automatic conversion script
Id: cif_fix_values 1891 2012-01-12 08:04:46Z andrius 
;
_cod_original_sg_symbol_H-M 'P 21/c'
_cod_database_code 7024584

loop_
_symmetry_equiv_pos_as_xyz
'x, y, z'
'-x, y+1/2, -z+1/2'
'-x, -y, -z'
'x, -y-1/2, z-1/2'

loop_
_atom_site_label
_atom_site_type_symbol
_atom_site_fract_x
_atom_site_fract_y
_atom_site_fract_z
_atom_site_U_iso_or_equiv
_atom_site_adp_type
_atom_site_occupancy
_atom_site_symmetry_multiplicity
_atom_site_calc_flag
_atom_site_refinement_flags
_atom_site_disorder_assembly
_atom_site_disorder_group
Cu1 Cu 0.28227(4) 0.09908(5) 0.46193(2) 0.02242(13) Uani 1 1 d . . .
Cu2 Cu 0.52248(4) 0.05765(5) 0.41960(2) 0.02070(13) Uani 1 1 d . . .
O1 O 0.4438(2) 0.1378(2) 0.49961(12) 0.0188(6) Uani 1 1 d . . .
O2 O 0.1270(2) 0.0672(3) 0.41322(12) 0.0245(6) Uani 1 1 d . . .
O3 O 0.1568(3) 0.2871(3) 0.38333(14) 0.0394(8) Uani 1 1 d . . .
O4 O 0.3641(2) 0.0264(2) 0.38811(12) 0.0265(7) Uani 1 1 d . . .
O5 O 0.6761(2) 0.1026(2) 0.46479(11) 0.0199(6) Uani 1 1 d . . .
O6 O 0.6784(3) 0.3081(2) 0.41097(13) 0.0340(8) Uani 1 1 d . A .
N1 N 0.2215(3) 0.1927(3) 0.54253(16) 0.0208(7) Uani 1 1 d . . .
N2 N 0.5704(3) -0.0057(3) 0.32349(15) 0.0214(8) Uani 1 1 d . . .
C1 C 0.1311(3) 0.1417(4) 0.57074(19) 0.0232(10) Uani 1 1 d . . .
H1 H 0.0928 0.0622 0.5492 0.028 Uiso 1 1 calc R . .
C2 C 0.0906(4) 0.1993(4) 0.6299(2) 0.0316(11) Uani 1 1 d . . .
H2 H 0.0261 0.1605 0.6492 0.038 Uiso 1 1 calc R . .
C3 C 0.1460(4) 0.3136(4) 0.6598(2) 0.0366(12) Uani 1 1 d . . .
H3 H 0.1211 0.3547 0.7012 0.044 Uiso 1 1 calc R . .
C4 C 0.2383(4) 0.3700(4) 0.6303(2) 0.0326(11) Uani 1 1 d . . .
H4 H 0.2762 0.4508 0.6507 0.039 Uiso 1 1 calc R . .
C5 C 0.2748(4) 0.3079(4) 0.57116(19) 0.0227(10) Uani 1 1 d . . .
C6 C 0.3724(3) 0.3649(3) 0.53429(19) 0.0242(10) Uani 1 1 d . . .
H6A H 0.3991 0.4535 0.5578 0.029 Uiso 1 1 calc R . .
H6B H 0.3430 0.3870 0.4843 0.029 Uiso 1 1 calc R . .
C7 C 0.4748(4) 0.2674(3) 0.5341(2) 0.0274(10) Uani 1 1 d . . .
H7A H 0.5348 0.3136 0.5094 0.033 Uiso 1 1 calc R . .
H7B H 0.5077 0.2488 0.5839 0.033 Uiso 1 1 calc R . .
C8 C 0.0966(4) 0.1821(4) 0.3807(2) 0.0267(10) Uani 1 1 d . . .
C9 C -0.0199(4) 0.1798(4) 0.3376(2) 0.0361(11) Uani 1 1 d . . .
H9A H -0.0184 0.1101 0.2989 0.043 Uiso 1 1 calc R . .
H9B H -0.0774 0.1478 0.3687 0.043 Uiso 1 1 calc R . .
C10 C -0.0590(4) 0.3175(4) 0.3050(2) 0.0586(15) Uani 1 1 d . . .
H10A H -0.0704 0.3844 0.3428 0.088 Uiso 1 1 calc R . .
H10B H -0.1317 0.3044 0.2744 0.088 Uiso 1 1 calc R . .
H10C H -0.0005 0.3534 0.2765 0.088 Uiso 1 1 calc R . .
C11 C 0.6762(4) 0.0272(4) 0.30890(19) 0.0258(10) Uani 1 1 d . . .
H11 H 0.7249 0.0768 0.3440 0.031 Uiso 1 1 calc R . .
C12 C 0.7192(4) -0.0064(4) 0.2462(2) 0.0329(11) Uani 1 1 d . . .
H12 H 0.7949 0.0204 0.2382 0.039 Uiso 1 1 calc R . .
C13 C 0.6498(4) -0.0796(4) 0.1958(2) 0.0360(11) Uani 1 1 d . . .
H13 H 0.6771 -0.1064 0.1523 0.043 Uiso 1 1 calc R . .
C14 C 0.5411(4) -0.1134(4) 0.20888(19) 0.0312(11) Uani 1 1 d . . .
H14 H 0.4916 -0.1621 0.1738 0.037 Uiso 1 1 calc R . .
C15 C 0.5019(4) -0.0772(4) 0.27317(18) 0.0239(9) Uani 1 1 d . . .
C16 C 0.3820(4) -0.1140(4) 0.28510(18) 0.0281(10) Uani 1 1 d . . .
H16A H 0.3843 -0.1969 0.3166 0.034 Uiso 1 1 calc R . .
H16B H 0.3390 -0.1405 0.2389 0.034 Uiso 1 1 calc R . .
C17 C 0.3176(3) 0.0010(4) 0.31767(18) 0.0265(10) Uani 1 1 d . . .
H17A H 0.3216 0.0875 0.2893 0.032 Uiso 1 1 calc R . .
H17B H 0.2357 -0.0257 0.3167 0.032 Uiso 1 1 calc R . .
C18 C 0.7176(4) 0.2264(4) 0.4566(2) 0.0231(10) Uani 1 1 d U . .
C19A C 0.820(2) 0.266(2) 0.4988(11) 0.037(5) Uani 0.509(7) 1 d PU A 1
H19A H 0.8058 0.2381 0.5475 0.044 Uiso 0.509(7) 1 calc PR A 1
H19B H 0.8774 0.1988 0.4847 0.044 Uiso 0.509(7) 1 calc PR A 1
C20A C 0.8823(9) 0.3895(9) 0.5098(5) 0.067(4) Uani 0.509(7) 1 d PU A 1
H20A H 0.9199 0.4111 0.4674 0.100 Uiso 0.509(7) 1 calc PR A 1
H20B H 0.9408 0.3783 0.5509 0.100 Uiso 0.509(7) 1 calc PR A 1
H20C H 0.8303 0.4661 0.5190 0.100 Uiso 0.509(7) 1 calc PR A 1
C19B C 0.827(2) 0.257(3) 0.5175(12) 0.037(4) Uani 0.491(7) 1 d PU A 2
H19C H 0.8656 0.1674 0.5317 0.045 Uiso 0.491(7) 1 calc PR A 2
H19D H 0.8839 0.3170 0.4966 0.045 Uiso 0.491(7) 1 calc PR A 2
C20B C 0.7966(9) 0.3175(10) 0.5731(5) 0.049(3) Uani 0.491(7) 1 d PU A 2
H20D H 0.7413 0.3920 0.5585 0.074 Uiso 0.491(7) 1 calc PR A 2
H20E H 0.8644 0.3579 0.6010 0.074 Uiso 0.491(7) 1 calc PR A 2
H20F H 0.7608 0.2488 0.6021 0.074 Uiso 0.491(7) 1 calc PR A 2

loop_
_atom_site_aniso_label
_atom_site_aniso_U_11
_atom_site_aniso_U_22
_atom_site_aniso_U_33
_atom_site_aniso_U_23
_atom_site_aniso_U_13
_atom_site_aniso_U_12
Cu1 0.0202(3) 0.0240(3) 0.0227(3) -0.0024(2) 0.0006(2) 0.0012(3)
Cu2 0.0204(3) 0.0218(3) 0.0193(2) -0.0017(2) -0.0002(2) 0.0004(3)
O1 0.0211(16) 0.0164(13) 0.0182(13) -0.0056(11) -0.0010(13) 0.0029(14)
O2 0.0211(17) 0.0275(15) 0.0240(14) -0.0033(13) -0.0010(13) -0.0016(15)
O3 0.033(2) 0.0425(18) 0.0417(18) 0.0112(15) -0.0003(16) -0.0083(18)
O4 0.0217(17) 0.0408(16) 0.0153(13) -0.0098(12) -0.0047(13) -0.0005(15)
O5 0.0185(15) 0.0212(13) 0.0189(13) -0.0018(11) -0.0025(12) -0.0013(15)
O6 0.046(2) 0.0219(15) 0.0335(17) 0.0060(13) 0.0018(16) 0.0034(17)
N1 0.0182(19) 0.0174(16) 0.0260(18) 0.0023(15) -0.0005(16) 0.0049(18)
N2 0.022(2) 0.0213(17) 0.0201(18) -0.0010(14) -0.0020(16) 0.0042(18)
C1 0.021(3) 0.021(2) 0.027(2) 0.0005(17) 0.000(2) 0.000(2)
C2 0.032(3) 0.029(2) 0.036(3) 0.008(2) 0.015(2) 0.000(2)
C3 0.049(3) 0.037(3) 0.027(2) -0.004(2) 0.018(2) 0.001(3)
C4 0.043(3) 0.023(2) 0.032(2) -0.0072(19) 0.009(2) 0.001(2)
C5 0.028(3) 0.018(2) 0.021(2) 0.0020(17) 0.000(2) 0.000(2)
C6 0.031(3) 0.016(2) 0.026(2) 0.0025(16) 0.007(2) 0.002(2)
C7 0.026(3) 0.019(2) 0.037(2) -0.0048(18) 0.000(2) -0.006(2)
C8 0.022(3) 0.033(3) 0.027(2) 0.000(2) 0.010(2) 0.000(2)
C9 0.024(3) 0.049(3) 0.035(3) 0.009(2) 0.001(2) 0.009(3)
C10 0.053(4) 0.061(3) 0.061(3) 0.019(3) 0.003(3) 0.010(3)
C11 0.024(3) 0.032(2) 0.021(2) -0.0067(18) 0.001(2) -0.002(2)
C12 0.023(3) 0.045(3) 0.030(2) -0.004(2) 0.005(2) 0.003(2)
C13 0.035(3) 0.052(3) 0.022(2) -0.005(2) 0.006(2) 0.014(3)
C14 0.031(3) 0.039(2) 0.023(2) -0.0114(19) 0.000(2) 0.004(3)
C15 0.029(2) 0.017(2) 0.024(2) -0.0059(17) -0.002(2) 0.008(2)
C16 0.032(3) 0.029(2) 0.020(2) -0.0031(17) -0.007(2) -0.003(2)
C17 0.017(2) 0.034(2) 0.027(2) -0.0013(18) -0.005(2) 0.000(2)
C18 0.022(3) 0.022(2) 0.026(2) -0.0109(18) 0.002(2) -0.004(2)
C19A 0.042(8) 0.038(8) 0.026(10) -0.012(7) -0.013(6) 0.012(6)
C20A 0.064(8) 0.034(5) 0.096(9) 0.016(6) -0.018(7) 0.001(6)
C19B 0.033(9) 0.043(8) 0.032(10) 0.001(6) -0.011(6) -0.032(7)
C20B 0.046(7) 0.065(7) 0.031(6) -0.013(5) -0.020(5) -0.007(6)

loop_
_atom_type_symbol
_atom_type_description
_atom_type_scat_dispersion_real
_atom_type_scat_dispersion_imag
_atom_type_scat_source
C C 0.0033 0.0016 'International Tables Vol C Tables 4.2.6.8 and 6.1.1.4'
H H 0.0000 0.0000 'International Tables Vol C Tables 4.2.6.8 and 6.1.1.4'
N N 0.0061 0.0033 'International Tables Vol C Tables 4.2.6.8 and 6.1.1.4'
O O 0.0106 0.0060 'International Tables Vol C Tables 4.2.6.8 and 6.1.1.4'
Cu Cu 0.3201 1.2651 'International Tables Vol C Tables 4.2.6.8 and 6.1.1.4'

loop_
_geom_angle_atom_site_label_1
_geom_angle_atom_site_label_2
_geom_angle_atom_site_label_3
_geom_angle
_geom_angle_site_symmetry_1
_geom_angle_site_symmetry_3
O4 Cu1 O2 96.62(11) . .
O4 Cu1 N1 170.34(13) . .
O2 Cu1 N1 92.09(12) . .
O4 Cu1 O1 78.05(10) . .
O2 Cu1 O1 173.10(10) . .
N1 Cu1 O1 92.93(12) . .
O4 Cu1 O5 92.50(9) . 3_656
O2 Cu1 O5 105.21(10) . 3_656
N1 Cu1 O5 89.22(10) . 3_656
O1 Cu1 O5 79.60(9) . 3_656
O4 Cu1 Cu2 37.21(8) . .
O2 Cu1 Cu2 133.72(7) . .
N1 Cu1 Cu2 133.69(10) . .
O1 Cu1 Cu2 40.84(6) . .
O5 Cu1 Cu2 85.07(6) 3_656 .
O4 Cu2 O5 171.14(10) . .
O4 Cu2 O1 77.39(10) . .
O5 Cu2 O1 93.75(10) . .
O4 Cu2 N2 91.81(12) . .
O5 Cu2 N2 96.97(12) . .
O1 Cu2 N2 166.69(11) . .
O4 Cu2 O1 99.15(10) . 3_656
O5 Cu2 O1 79.49(9) . 3_656
O1 Cu2 O1 82.86(9) . 3_656
N2 Cu2 O1 106.82(9) . 3_656
O4 Cu2 Cu1 37.37(7) . .
O5 Cu2 Cu1 133.77(7) . .
O1 Cu2 Cu1 40.02(7) . .
N2 Cu2 Cu1 128.80(10) . .
O1 Cu2 Cu1 91.37(6) 3_656 .
C7 O1 Cu1 120.7(2) . .
C7 O1 Cu2 124.1(2) . .
Cu1 O1 Cu2 99.15(10) . .
C7 O1 Cu2 111.6(2) . 3_656
Cu1 O1 Cu2 99.39(9) . 3_656
Cu2 O1 Cu2 97.14(9) . 3_656
C8 O2 Cu1 106.3(3) . .
C17 O4 Cu2 125.6(2) . .
C17 O4 Cu1 125.8(2) . .
Cu2 O4 Cu1 105.41(11) . .
C18 O5 Cu2 119.2(3) . .
C18 O5 Cu1 138.8(3) . 3_656
Cu2 O5 Cu1 101.11(10) . 3_656
C1 N1 C5 119.4(3) . .
C1 N1 Cu1 121.2(3) . .
C5 N1 Cu1 119.4(3) . .
C11 N2 C15 117.4(3) . .
C11 N2 Cu2 117.8(3) . .
C15 N2 Cu2 124.8(3) . .
N1 C1 C2 122.7(4) . .
N1 C1 H1 118.6 . .
C2 C1 H1 118.6 . .
C3 C2 C1 117.9(4) . .
C3 C2 H2 121.1 . .
C1 C2 H2 121.1 . .
C2 C3 C4 120.2(4) . .
C2 C3 H3 119.9 . .
C4 C3 H3 119.9 . .
C5 C4 C3 119.3(4) . .
C5 C4 H4 120.4 . .
C3 C4 H4 120.4 . .
N1 C5 C4 120.4(4) . .
N1 C5 C6 116.8(3) . .
C4 C5 C6 122.8(4) . .
C5 C6 C7 114.8(3) . .
C5 C6 H6A 108.6 . .
C7 C6 H6A 108.6 . .
C5 C6 H6B 108.6 . .
C7 C6 H6B 108.6 . .
H6A C6 H6B 107.6 . .
O1 C7 C6 112.0(3) . .
O1 C7 H7A 109.2 . .
C6 C7 H7A 109.2 . .
O1 C7 H7B 109.2 . .
C6 C7 H7B 109.2 . .
H7A C7 H7B 107.9 . .
O3 C8 O2 123.6(4) . .
O3 C8 C9 121.0(4) . .
O2 C8 C9 115.4(4) . .
C10 C9 C8 115.0(4) . .
C10 C9 H9A 108.5 . .
C8 C9 H9A 108.5 . .
C10 C9 H9B 108.5 . .
C8 C9 H9B 108.5 . .
H9A C9 H9B 107.5 . .
C9 C10 H10A 109.5 . .
C9 C10 H10B 109.5 . .
H10A C10 H10B 109.5 . .
C9 C10 H10C 109.5 . .
H10A C10 H10C 109.5 . .
H10B C10 H10C 109.5 . .
N2 C11 C12 124.1(4) . .
N2 C11 H11 117.9 . .
C12 C11 H11 117.9 . .
C13 C12 C11 118.1(4) . .
C13 C12 H12 121.0 . .
C11 C12 H12 121.0 . .
C14 C13 C12 119.1(4) . .
C14 C13 H13 120.5 . .
C12 C13 H13 120.5 . .
C13 C14 C15 120.5(4) . .
C13 C14 H14 119.8 . .
C15 C14 H14 119.8 . .
N2 C15 C14 120.8(4) . .
N2 C15 C16 120.3(3) . .
C14 C15 C16 118.9(4) . .
C15 C16 C17 114.4(3) . .
C15 C16 H16A 108.6 . .
C17 C16 H16A 108.6 . .
C15 C16 H16B 108.6 . .
C17 C16 H16B 108.6 . .
H16A C16 H16B 107.6 . .
O4 C17 C16 111.0(3) . .
O4 C17 H17A 109.4 . .
C16 C17 H17A 109.4 . .
O4 C17 H17B 109.4 . .
C16 C17 H17B 109.4 . .
H17A C17 H17B 108.0 . .
O6 C18 O5 123.8(4) . .
O6 C18 C19A 117.0(10) . .
O5 C18 C19A 118.9(10) . .
O6 C18 C19B 125.6(10) . .
O5 C18 C19B 110.6(10) . .
C19A C18 C19B 10.4(17) . .
C20A C19A C18 135.3(18) . .
C20A C19A H19A 103.4 . .
C18 C19A H19A 103.4 . .
C20A C19A H19B 103.4 . .
C18 C19A H19B 103.4 . .
H19A C19A H19B 105.2 . .
C20B C19B C18 112.4(17) . .
C20B C19B H19C 109.1 . .
C18 C19B H19C 109.1 . .
C20B C19B H19D 109.1 . .
C18 C19B H19D 109.1 . .
H19C C19B H19D 107.8 . .
C19B C20B H20D 109.5 . .
C19B C20B H20E 109.5 . .
H20D C20B H20E 109.5 . .
C19B C20B H20F 109.5 . .
H20D C20B H20F 109.5 . .
H20E C20B H20F 109.5 . .

loop_
_geom_bond_atom_site_label_1
_geom_bond_atom_site_label_2
_geom_bond_distance
_geom_bond_site_symmetry_2
Cu1 O4 1.910(2) .
Cu1 O2 1.964(3) .
Cu1 N1 1.968(3) .
Cu1 O1 1.976(3) .
Cu1 O5 2.391(2) 3_656
Cu1 Cu2 3.0342(10) .
Cu2 O4 1.904(3) .
Cu2 O5 1.947(3) .
Cu2 O1 2.010(2) .
Cu2 N2 2.052(3) .
Cu2 O1 2.417(2) 3_656
O1 C7 1.427(4) .
O1 Cu2 2.417(2) 3_656
O2 C8 1.289(4) .
O3 C8 1.224(4) .
O4 C17 1.400(4) .
O5 C18 1.296(4) .
O5 Cu1 2.391(2) 3_656
O6 C18 1.214(4) .
N1 C1 1.330(5) .
N1 C5 1.348(4) .
N2 C11 1.337(5) .
N2 C15 1.356(4) .
C1 C2 1.377(5) .
C1 H1 0.9500 .
C2 C3 1.360(5) .
C2 H2 0.9500 .
C3 C4 1.380(5) .
C3 H3 0.9500 .
C4 C5 1.376(5) .
C4 H4 0.9500 .
C5 C6 1.506(5) .
C6 C7 1.517(5) .
C6 H6A 0.9900 .
C6 H6B 0.9900 .
C7 H7A 0.9900 .
C7 H7B 0.9900 .
C8 C9 1.506(6) .
C9 C10 1.502(5) .
C9 H9A 0.9900 .
C9 H9B 0.9900 .
C10 H10A 0.9800 .
C10 H10B 0.9800 .
C10 H10C 0.9800 .
C11 C12 1.376(5) .
C11 H11 0.9500 .
C12 C13 1.372(5) .
C12 H12 0.9500 .
C13 C14 1.362(5) .
C13 H13 0.9500 .
C14 C15 1.390(4) .
C14 H14 0.9500 .
C15 C16 1.488(5) .
C16 C17 1.504(5) .
C16 H16A 0.9900 .
C16 H16B 0.9900 .
C17 H17A 0.9900 .
C17 H17B 0.9900 .
C18 C19A 1.41(2) .
C18 C19B 1.65(2) .
C19A C20A 1.39(2) .
C19A H19A 0.9900 .
C19A H19B 0.9900 .
C20A H20A 0.9800 .
C20A H20B 0.9800 .
C20A H20C 0.9800 .
C19B C20B 1.29(2) .
C19B H19C 0.9900 .
C19B H19D 0.9900 .
C20B H20D 0.9800 .
C20B H20E 0.9800 .
C20B H20F 0.9800 .

loop_
_geom_hbond_atom_site_label_D
_geom_hbond_atom_site_label_H
_geom_hbond_atom_site_label_A
_geom_hbond_distance_DH
_geom_hbond_distance_HA
_geom_hbond_distance_DA
_geom_hbond_angle_DHA
_geom_hbond_site_symmetry_A
C13 H13 O3 0.95 2.36 3.122(5) 137.2 2_645
C14 H14 O6 0.95 2.42 3.310(5) 155.0 2_645
C4 H4 O6 0.95 2.66 3.348(5) 129.4 3_666
C6 H6A O6 0.99 2.55 3.368(4) 140.1 3_666

loop_
_geom_torsion_atom_site_label_1
_geom_torsion_atom_site_label_2
_geom_torsion_atom_site_label_3
_geom_torsion_atom_site_label_4
_geom_torsion
_geom_torsion_site_symmetry_1
_geom_torsion_site_symmetry_4
O2 Cu1 Cu2 O4 -5.64(16) . .
N1 Cu1 Cu2 O4 -175.10(17) . .
O1 Cu1 Cu2 O4 -179.48(17) . .
O5 Cu1 Cu2 O4 100.72(13) 3_656 .
O4 Cu1 Cu2 O5 179.95(16) . .
O2 Cu1 Cu2 O5 174.30(14) . .
N1 Cu1 Cu2 O5 4.85(15) . .
O1 Cu1 Cu2 O5 0.47(14) . .
O5 Cu1 Cu2 O5 -79.33(12) 3_656 .
O4 Cu1 Cu2 O1 179.48(17) . .
O2 Cu1 Cu2 O1 173.84(15) . .
N1 Cu1 Cu2 O1 4.38(15) . .
O5 Cu1 Cu2 O1 -79.80(11) 3_656 .
O4 Cu1 Cu2 N2 9.66(16) . .
O2 Cu1 Cu2 N2 4.01(14) . .
N1 Cu1 Cu2 N2 -165.44(15) . .
O1 Cu1 Cu2 N2 -169.82(14) . .
O5 Cu1 Cu2 N2 110.38(12) 3_656 .
O4 Cu1 Cu2 O1 -103.34(13) . 3_656
O2 Cu1 Cu2 O1 -108.98(12) . 3_656
N1 Cu1 Cu2 O1 81.56(13) . 3_656
O1 Cu1 Cu2 O1 77.18(12) . 3_656
O5 Cu1 Cu2 O1 -2.62(8) 3_656 3_656
O4 Cu1 O1 C7 138.7(2) . .
O2 Cu1 O1 C7 98.8(9) . .
N1 Cu1 O1 C7 -37.8(2) . .
O5 Cu1 O1 C7 -126.5(2) 3_656 .
Cu2 Cu1 O1 C7 139.0(3) . .
O4 Cu1 O1 Cu2 -0.32(10) . .
O2 Cu1 O1 Cu2 -40.2(9) . .
N1 Cu1 O1 Cu2 -176.83(11) . .
O5 Cu1 O1 Cu2 94.51(9) 3_656 .
O4 Cu1 O1 Cu2 -99.20(10) . 3_656
O2 Cu1 O1 Cu2 -139.1(8) . 3_656
N1 Cu1 O1 Cu2 84.30(10) . 3_656
O5 Cu1 O1 Cu2 -4.37(8) 3_656 3_656
Cu2 Cu1 O1 Cu2 -98.87(10) . 3_656
O4 Cu2 O1 C7 -136.8(3) . .
O5 Cu2 O1 C7 43.3(3) . .
N2 Cu2 O1 C7 -100.4(5) . .
O1 Cu2 O1 C7 122.2(3) 3_656 .
Cu1 Cu2 O1 C7 -137.1(3) . .
O4 Cu2 O1 Cu1 0.32(10) . .
O5 Cu2 O1 Cu1 -179.66(10) . .
N2 Cu2 O1 Cu1 36.7(5) . .
O1 Cu2 O1 Cu1 -100.76(11) 3_656 .
O4 Cu2 O1 Cu2 101.08(10) . 3_656
O5 Cu2 O1 Cu2 -78.91(10) . 3_656
N2 Cu2 O1 Cu2 137.5(4) . 3_656
O1 Cu2 O1 Cu2 0.0 3_656 3_656
Cu1 Cu2 O1 Cu2 100.76(11) . 3_656
O4 Cu1 O2 C8 -93.8(2) . .
N1 Cu1 O2 C8 82.0(2) . .
O1 Cu1 O2 C8 -54.6(9) . .
O5 Cu1 O2 C8 171.8(2) 3_656 .
Cu2 Cu1 O2 C8 -90.4(2) . .
O5 Cu2 O4 C17 160.4(6) . .
O1 Cu2 O4 C17 160.3(3) . .
N2 Cu2 O4 C17 -11.8(3) . .
O1 Cu2 O4 C17 -119.2(3) 3_656 .
Cu1 Cu2 O4 C17 160.7(3) . .
O5 Cu2 O4 Cu1 -0.3(8) . .
O1 Cu2 O4 Cu1 -0.34(11) . .
N2 Cu2 O4 Cu1 -172.49(12) . .
O1 Cu2 O4 Cu1 80.15(11) 3_656 .
O2 Cu1 O4 C17 15.3(3) . .
N1 Cu1 O4 C17 -139.0(6) . .
O1 Cu1 O4 C17 -160.3(3) . .
O5 Cu1 O4 C17 120.9(3) 3_656 .
Cu2 Cu1 O4 C17 -160.6(3) . .
O2 Cu1 O4 Cu2 175.90(11) . .
N1 Cu1 O4 Cu2 21.6(7) . .
O1 Cu1 O4 Cu2 0.35(11) . .
O5 Cu1 O4 Cu2 -78.47(12) 3_656 .
O4 Cu2 O5 C18 -84.7(7) . .
O1 Cu2 O5 C18 -84.7(2) . .
N2 Cu2 O5 C18 87.4(2) . .
O1 Cu2 O5 C18 -166.7(2) 3_656 .
Cu1 Cu2 O5 C18 -85.0(2) . .
O4 Cu2 O5 Cu1 86.4(7) . 3_656
O1 Cu2 O5 Cu1 86.47(9) . 3_656
N2 Cu2 O5 Cu1 -101.44(10) . 3_656
O1 Cu2 O5 Cu1 4.46(8) 3_656 3_656
Cu1 Cu2 O5 Cu1 86.17(10) . 3_656
O4 Cu1 N1 C1 -162.3(6) . .
O2 Cu1 N1 C1 43.2(3) . .
O1 Cu1 N1 C1 -141.5(3) . .
O5 Cu1 N1 C1 -62.0(3) 3_656 .
Cu2 Cu1 N1 C1 -144.4(2) . .
O4 Cu1 N1 C5 15.4(8) . .
O2 Cu1 N1 C5 -139.1(3) . .
O1 Cu1 N1 C5 36.2(3) . .
O5 Cu1 N1 C5 115.8(3) 3_656 .
Cu2 Cu1 N1 C5 33.3(3) . .
O4 Cu2 N2 C11 163.9(3) . .
O5 Cu2 N2 C11 -14.9(3) . .
O1 Cu2 N2 C11 128.5(5) . .
O1 Cu2 N2 C11 -96.0(3) 3_656 .
Cu1 Cu2 N2 C11 158.0(2) . .
O4 Cu2 N2 C15 -15.3(3) . .
O5 Cu2 N2 C15 165.9(3) . .
O1 Cu2 N2 C15 -50.7(6) . .
O1 Cu2 N2 C15 84.8(3) 3_656 .
Cu1 Cu2 N2 C15 -21.2(3) . .
C5 N1 C1 C2 -1.9(6) . .
Cu1 N1 C1 C2 175.8(3) . .
N1 C1 C2 C3 0.4(6) . .
C1 C2 C3 C4 1.1(6) . .
C2 C3 C4 C5 -1.2(6) . .
C1 N1 C5 C4 1.9(5) . .
Cu1 N1 C5 C4 -175.9(3) . .
C1 N1 C5 C6 -176.7(3) . .
Cu1 N1 C5 C6 5.5(4) . .
C3 C4 C5 N1 -0.4(6) . .
C3 C4 C5 C6 178.1(4) . .
N1 C5 C6 C7 -63.5(4) . .
C4 C5 C6 C7 118.0(4) . .
Cu1 O1 C7 C6 -2.2(4) . .
Cu2 O1 C7 C6 126.4(3) . .
Cu2 O1 C7 C6 -118.2(3) 3_656 .
C5 C6 C7 O1 59.6(4) . .
Cu1 O2 C8 O3 -1.2(4) . .
Cu1 O2 C8 C9 178.3(3) . .
O3 C8 C9 C10 -5.5(6) . .
O2 C8 C9 C10 175.0(3) . .
C15 N2 C11 C12 0.4(6) . .
Cu2 N2 C11 C12 -178.9(3) . .
N2 C11 C12 C13 -0.8(6) . .
C11 C12 C13 C14 1.4(6) . .
C12 C13 C14 C15 -1.5(6) . .
C11 N2 C15 C14 -0.5(5) . .
Cu2 N2 C15 C14 178.7(3) . .
C11 N2 C15 C16 -178.5(3) . .
Cu2 N2 C15 C16 0.7(5) . .
C13 C14 C15 N2 1.1(6) . .
C13 C14 C15 C16 179.1(4) . .
N2 C15 C16 C17 42.3(5) . .
C14 C15 C16 C17 -135.7(4) . .
Cu2 O4 C17 C16 50.7(4) . .
Cu1 O4 C17 C16 -152.5(2) . .
C15 C16 C17 O4 -68.2(4) . .
Cu2 O5 C18 O6 -16.2(5) . .
Cu1 O5 C18 O6 177.1(2) 3_656 .
Cu2 O5 C18 C19A 169.4(11) . .
Cu1 O5 C18 C19A 2.7(12) 3_656 .
Cu2 O5 C18 C19B 162.5(10) . .
Cu1 O5 C18 C19B -4.2(10) 3_656 .
O6 C18 C19A C20A 12(3) . .
O5 C18 C19A C20A -172.8(19) . .
C19B C18 C19A C20A -135(12) . .
O6 C18 C19B C20B 86.3(18) . .
O5 C18 C19B C20B -92.4(19) . .
C19A C18 C19B C20B 123(12) . .
